data_4301007
loop_
_publ_author_name
'Zhong-Hai Ni'
'Hui-Zhong Kou'
'Yi-Hua Zhao'
'Lei Zheng'
'Ru-Ji Wang'
'Ai-Li Cui'
'Osamu Sato'

_publ_section_title
;

[Fe(bpb)(CN)2]- as a Versatile Building Block for the Design of Novel

Low-Dimensional Heterobimetallic Systems: Synthesis, Crystal Structures,

and Magnetic Properties of Cyano-Bridged FeIII-NiII Complexes [(bpb)2-=

1,2-Bis(pyridine-2-carboxamido)benzenate]

;
_journal_name_full 'Inorganic Chemistry'
_journal_page_first 2050
_journal_page_last 2059
_journal_paper_doi 10.1021/ic0489903
_journal_volume 44
_journal_year 2005
_chemical_formula_sum 'C30 H38 Cl Fe N12 Ni O6'
_chemical_formula_weight 812.73
_chemical_name_systematic
; 

 ? 

;
_space_group_IT_number 2
_symmetry_cell_setting triclinic
_symmetry_space_group_name_Hall '-P 1'
_symmetry_space_group_name_H-M 'P -1'
_atom_sites_solution_hydrogens geom
_atom_sites_solution_primary direct
_atom_sites_solution_secondary difmap
_audit_creation_method SHELXL-97
_cell_angle_alpha 80.41(3)
_cell_angle_beta 72.78(3)
_cell_angle_gamma 81.81(3)
_cell_formula_units_Z 2
_cell_length_a 10.530(2)
_cell_length_b 13.456(3)
_cell_length_c 13.858(3)
_cell_measurement_reflns_used 6390
_cell_measurement_temperature 293(2)
_cell_measurement_theta_max 25.00
_cell_measurement_theta_min 3.10
_cell_volume 1840.3(7)
_computing_structure_refinement 'SHELXL-97 (Sheldrick, 1997)'
_computing_structure_solution 'SHELXS-97 (Sheldrick, 1990)'
_diffrn_ambient_temperature 293(2)
_diffrn_detector_area_resol_mean '100x100 microns'
_diffrn_measured_fraction_theta_full 0.984
_diffrn_measured_fraction_theta_max 0.984
_diffrn_measurement_device_type 'Rigaku R-AXIS RIPID IP'
_diffrn_measurement_method Oscillation
_diffrn_radiation_monochromator graphite
_diffrn_radiation_source 'fine-focus sealed tube'
_diffrn_radiation_type MoK\a
_diffrn_radiation_wavelength 0.71073
_diffrn_reflns_av_R_equivalents 0.0000
_diffrn_reflns_av_sigmaI/netI 0.1327
_diffrn_reflns_limit_h_max 12
_diffrn_reflns_limit_h_min 0
_diffrn_reflns_limit_k_max 15
_diffrn_reflns_limit_k_min -15
_diffrn_reflns_limit_l_max 16
_diffrn_reflns_limit_l_min -15
_diffrn_reflns_number 6390
_diffrn_reflns_theta_full 25.00
_diffrn_reflns_theta_max 25.00
_diffrn_reflns_theta_min 3.10
_exptl_absorpt_coefficient_mu 1.036
_exptl_absorpt_correction_T_max 1.498
_exptl_absorpt_correction_T_min 0.841
_exptl_absorpt_correction_type empirical
_exptl_absorpt_process_details 'ABSCOR by T.Higashi'
_exptl_crystal_colour brown
_exptl_crystal_density_diffrn 1.467
_exptl_crystal_density_method 'not measured'
_exptl_crystal_description needle
_exptl_crystal_F_000 842
_exptl_crystal_size_max 0.15
_exptl_crystal_size_mid 0.06
_exptl_crystal_size_min 0.06
_refine_diff_density_max 1.284
_refine_diff_density_min -0.588
_refine_diff_density_rms 0.118
_refine_ls_extinction_method none
_refine_ls_goodness_of_fit_ref 1.084
_refine_ls_hydrogen_treatment mixed
_refine_ls_matrix_type full
_refine_ls_number_parameters 458
_refine_ls_number_reflns 6390
_refine_ls_number_restraints 15
_refine_ls_restrained_S_all 1.085
_refine_ls_R_factor_all 0.1801
_refine_ls_R_factor_gt 0.1109
_refine_ls_shift/su_max 0.013
_refine_ls_shift/su_mean 0.000
_refine_ls_structure_factor_coef Fsqd
_refine_ls_weighting_details 'calc w=1/[\s^2^(Fo^2^)+(0.1227P)^2^+4.3847P] where P=(Fo^2^+2Fc^2^)/3'
_refine_ls_weighting_scheme calc
_refine_ls_wR_factor_gt 0.2438
_refine_ls_wR_factor_ref 0.2741
_reflns_number_gt 3751
_reflns_number_total 6390
_reflns_threshold_expression >2sigma(I)
_cod_data_source_file ic0489903si20041029_042434_7.cif
_cod_data_source_block 7
_cod_depositor_comments
;
The following automatic conversions were performed:
'_symmetry_cell_setting' value 'Triclinic' changed to 'triclinic'
according to '/home/saulius/struct/CIF-dictionaries/cif_core.dic'
dictionary named 'cif_core.dic' version 2.4.1 from 2010-06-29.

Automatic conversion script
Id: cif_fix_enum 1527 2010-12-29 10:47:43Z saulius 
;
_cod_original_cell_volume 1840.3(6)
_cod_database_code 4301007

loop_
_symmetry_equiv_pos_as_xyz
'x, y, z'
'-x, -y, -z'

loop_
_atom_site_label
_atom_site_type_symbol
_atom_site_fract_x
_atom_site_fract_y
_atom_site_fract_z
_atom_site_U_iso_or_equiv
_atom_site_adp_type
_atom_site_occupancy
_atom_site_symmetry_multiplicity
_atom_site_calc_flag
_atom_site_refinement_flags
_atom_site_disorder_assembly
_atom_site_disorder_group
Ni2 Ni -1.0000 0.5000 0.5000 0.0325(4) Uani 1 2 d S . .
Ni1 Ni -0.5000 0.0000 0.0000 0.0326(4) Uani 1 2 d S . .
Fe1 Fe -0.71297(14) 0.27055(10) 0.23159(11) 0.0481(5) Uani 1 1 d . . .
Cl1 Cl -0.5392(4) 0.3669(3) -0.2343(3) 0.0883(11) Uani 1 1 d . . .
N3 N -0.5613(8) 0.2527(6) 0.2946(6) 0.046(2) Uani 1 1 d . . .
N2 N -0.8800(10) 0.4009(7) 0.3985(7) 0.071(3) Uani 1 1 d . . .
N1 N -0.5365(8) 0.1366(6) 0.0671(6) 0.0456(19) Uani 1 1 d . . .
C2 C -0.8156(11) 0.3541(8) 0.3368(9) 0.066(3) Uani 1 1 d . . .
N7 N -0.4778(8) -0.0866(6) 0.1338(6) 0.047(2) Uani 1 1 d . . .
H7A H -0.4488 -0.1513 0.1207 0.056 Uiso 1 1 calc R . .
C1 C -0.5950(8) 0.1942(6) 0.1226(7) 0.037(2) Uani 1 1 d . . .
N8 N -0.7003(7) -0.0186(6) 0.0581(6) 0.047(2) Uani 1 1 d . . .
H8 H -0.7421 0.0386 0.0852 0.056 Uiso 1 1 calc R . .
C3 C -0.4596(13) 0.3057(8) 0.2727(10) 0.067(3) Uani 1 1 d . . .
H3A H -0.4545 0.3619 0.2230 0.081 Uiso 1 1 calc R . .
N6 N -0.7137(8) 0.4004(6) 0.1352(7) 0.054(2) Uani 1 1 d . . .
C7 C -0.5685(14) 0.1708(9) 0.3661(9) 0.069(4) Uani 1 1 d . . .
O1 O -0.9873(10) 0.3227(8) 0.0803(11) 0.128(4) Uani 1 1 d . . .
N5 N -0.8603(8) 0.2525(7) 0.1878(8) 0.062(3) Uani 1 1 d . . .
N4 N -0.7567(9) 0.1486(6) 0.3193(7) 0.054(2) Uani 1 1 d . . .
C15 C -0.8935(12) 0.3238(11) 0.1157(12) 0.078(4) Uani 1 1 d . . .
C22 C -0.6158(11) -0.0858(8) 0.2036(7) 0.061(3) Uani 1 1 d . . .
H22A H -0.6425 -0.0215 0.2304 0.073 Uiso 1 1 calc R . .
H22B H -0.6199 -0.1395 0.2603 0.073 Uiso 1 1 calc R . .
C21 C -0.7074(11) -0.1016(8) 0.1423(9) 0.061(3) Uani 1 1 d . . .
H21A H -0.6801 -0.1659 0.1156 0.074 Uiso 1 1 calc R . .
H21B H -0.7985 -0.1028 0.1857 0.074 Uiso 1 1 calc R . .
C8 C -0.6797(14) 0.1092(10) 0.3839(8) 0.069(4) Uani 1 1 d . . .
C10 C -0.9191(13) 0.0204(11) 0.3639(10) 0.078(4) Uani 1 1 d . . .
H10A H -0.8840 -0.0182 0.4140 0.093 Uiso 1 1 calc R . .
N9 N -0.2525(11) -0.0455(8) 0.1052(9) 0.077(3) Uani 1 1 d . . .
C16 C -0.8055(11) 0.4091(10) 0.0837(10) 0.068(3) Uani 1 1 d . . .
O2 O -0.6979(12) 0.0334(9) 0.4464(8) 0.118(4) Uani 1 1 d . . .
C20 C -0.6377(11) 0.4784(9) 0.1168(9) 0.063(3) Uani 1 1 d . . .
H20A H -0.5698 0.4724 0.1482 0.075 Uiso 1 1 calc R . .
C23 C -0.3826(13) -0.0515(9) 0.1757(9) 0.068(3) Uani 1 1 d . . .
H23A H -0.4168 0.0149 0.1963 0.082 Uiso 1 1 calc R . .
H23B H -0.3751 -0.0973 0.2362 0.082 Uiso 1 1 calc R . .
C9 C -0.8657(11) 0.1083(9) 0.3101(9) 0.063(3) Uani 1 1 d . . .
C14 C -0.9233(11) 0.1663(10) 0.2340(10) 0.066(3) Uani 1 1 d . . .
C4 C -0.3569(16) 0.2807(10) 0.3217(13) 0.097(5) Uani 1 1 d . . .
H4A H -0.2864 0.3207 0.3049 0.117 Uiso 1 1 calc R . .
O3 O -0.5638(15) 0.3215(9) -0.1331(9) 0.141(5) Uani 1 1 d . . .
C11 C -1.0301(16) -0.0090(14) 0.3397(15) 0.111(7) Uani 1 1 d . . .
H11A H -1.0702 -0.0655 0.3784 0.134 Uiso 1 1 calc R . .
C13 C -1.0279(13) 0.1309(12) 0.2113(14) 0.100(5) Uani 1 1 d . . .
H13A H -1.0633 0.1678 0.1606 0.120 Uiso 1 1 calc R . .
C19 C -0.6565(13) 0.5654(10) 0.0541(10) 0.075(4) Uani 1 1 d . . .
H19A H -0.6071 0.6194 0.0477 0.090 Uiso 1 1 calc R . .
C24 C -0.2358(11) 0.0334(9) 0.0212(11) 0.072(4) Uani 1 1 d . . .
H24A H -0.1410 0.0379 -0.0104 0.086 Uiso 1 1 calc R . .
H24B H -0.2737 0.0973 0.0466 0.086 Uiso 1 1 calc R . .
C25 C -0.1772(15) -0.1435(11) 0.0820(14) 0.112(6) Uani 1 1 d . . .
H25A H -0.0921 -0.1323 0.0339 0.168 Uiso 1 1 calc R . .
H25B H -0.2265 -0.1797 0.0534 0.168 Uiso 1 1 calc R . .
H25C H -0.1640 -0.1825 0.1435 0.168 Uiso 1 1 calc R . .
C18 C -0.7486(15) 0.5726(12) 0.0007(12) 0.096(5) Uani 1 1 d . . .
H18A H -0.7584 0.6293 -0.0460 0.115 Uiso 1 1 calc R . .
C6 C -0.4710(17) 0.1420(11) 0.4197(10) 0.091(5) Uani 1 1 d . . .
H6A H -0.4795 0.0872 0.4710 0.110 Uiso 1 1 calc R . .
C17 C -0.8258(14) 0.4944(12) 0.0177(12) 0.091(4) Uani 1 1 d . . .
H17A H -0.8919 0.4988 -0.0154 0.109 Uiso 1 1 calc R . .
C12 C -1.0802(15) 0.0409(16) 0.2633(16) 0.112(6) Uani 1 1 d . . .
H12A H -1.1475 0.0160 0.2462 0.135 Uiso 1 1 calc R . .
O6 O -0.5797(19) 0.3101(9) -0.2889(13) 0.180(7) Uani 1 1 d . . .
C5 C -0.3615(16) 0.1985(12) 0.3931(13) 0.096(5) Uani 1 1 d . . .
H5A H -0.2929 0.1800 0.4240 0.115 Uiso 1 1 calc R . .
O4 O -0.4069(17) 0.376(2) -0.2675(12) 0.256(12) Uani 1 1 d . . .
O5 O -0.600(2) 0.4608(10) -0.2385(13) 0.194(8) Uani 1 1 d . . .
N10 N -0.8665(8) 0.6056(6) 0.4302(7) 0.058(2) Uani 1 1 d . . .
H10 H -0.8072 0.5836 0.3735 0.069 Uiso 1 1 calc R . .
N11 N -0.8850(10) 0.4504(7) 0.5981(7) 0.065(3) Uani 1 1 d D . .
H11B H -0.9221 0.4744 0.6590 0.078 Uiso 1 1 calc R . .
N12 N -0.9905(14) 0.2936(10) 0.6631(10) 0.151(7) Uani 1 1 d D . .
C28 C -0.8499(19) 0.3372(19) 0.6125(15) 0.160(9) Uani 1 1 d D . .
H28A H -0.7921 0.3185 0.6570 0.193 Uiso 1 1 calc R . .
H28B H -0.8057 0.3125 0.5477 0.193 Uiso 1 1 calc R . .
C29 C -1.0712(19) 0.2939(10) 0.5960(13) 0.144(7) Uiso 1 1 d D . .
H29A H -1.1403 0.2488 0.6282 0.173 Uiso 1 1 calc R . .
H29B H -1.0160 0.2682 0.5340 0.173 Uiso 1 1 calc R . .
C30 C -1.0527(19) 0.342(2) 0.7534(14) 0.31(3) Uani 1 1 d D . .
H30A H -1.1404 0.3201 0.7847 0.468 Uiso 1 1 calc R . .
H30B H -1.0596 0.4139 0.7352 0.468 Uiso 1 1 calc R . .
H30C H -0.9996 0.3232 0.8005 0.468 Uiso 1 1 calc R . .
C26 C -0.7854(16) 0.6081(11) 0.5216(15) 0.153(9) Uani 1 1 d D . .
H26A H -0.7057 0.6435 0.4948 0.184 Uiso 1 1 calc R . .
H26B H -0.8436 0.6361 0.5814 0.184 Uiso 1 1 calc R . .
C27 C -0.7540(14) 0.4949(13) 0.5411(18) 0.182(10) Uani 1 1 d DU . .
H27C H -0.6912 0.4786 0.5817 0.218 Uiso 1 1 calc R . .
H27A H -0.7149 0.4674 0.4772 0.218 Uiso 1 1 calc R . .

loop_
_atom_site_aniso_label
_atom_site_aniso_U_11
_atom_site_aniso_U_22
_atom_site_aniso_U_33
_atom_site_aniso_U_23
_atom_site_aniso_U_13
_atom_site_aniso_U_12
Ni2 0.0345(9) 0.0316(8) 0.0291(8) -0.0127(7) -0.0030(7) 0.0020(7)
Ni1 0.0306(9) 0.0332(9) 0.0331(9) -0.0147(7) -0.0030(7) -0.0010(7)
Fe1 0.0447(9) 0.0456(8) 0.0496(9) -0.0314(7) 0.0048(7) 0.0010(6)
Cl1 0.109(3) 0.0557(19) 0.105(3) 0.0016(19) -0.040(2) -0.0171(19)
N3 0.049(5) 0.043(5) 0.048(5) -0.027(4) -0.004(4) -0.015(4)
N2 0.073(6) 0.057(5) 0.069(6) -0.034(5) 0.017(5) -0.009(5)
N1 0.051(5) 0.040(4) 0.045(5) -0.021(4) -0.010(4) 0.007(4)
C2 0.065(7) 0.058(7) 0.072(8) -0.037(6) -0.001(6) -0.005(6)
N7 0.057(5) 0.042(4) 0.042(4) -0.010(4) -0.014(4) -0.002(4)
C1 0.036(5) 0.037(5) 0.041(5) -0.015(4) -0.015(4) 0.004(4)
N8 0.031(4) 0.044(4) 0.061(5) -0.023(4) 0.003(4) -0.007(3)
C3 0.073(8) 0.043(6) 0.085(9) -0.009(6) -0.024(7) 0.002(6)
N6 0.040(5) 0.053(5) 0.060(5) -0.021(4) -0.003(4) 0.011(4)
C7 0.095(10) 0.061(7) 0.052(7) -0.025(6) -0.001(7) -0.035(7)
O1 0.079(7) 0.102(8) 0.227(14) -0.014(8) -0.088(8) 0.007(6)
N5 0.031(4) 0.061(6) 0.093(7) -0.043(6) -0.003(5) 0.003(5)
N4 0.053(5) 0.053(5) 0.050(5) -0.032(4) 0.012(4) -0.011(4)
C15 0.047(7) 0.083(9) 0.111(11) -0.043(9) -0.034(7) 0.033(7)
C22 0.076(8) 0.059(7) 0.029(5) 0.005(5) 0.006(5) -0.006(6)
C21 0.047(6) 0.063(7) 0.067(7) -0.026(6) 0.009(6) -0.014(5)
C8 0.093(10) 0.081(9) 0.034(6) -0.010(6) -0.004(6) -0.037(8)
C10 0.074(9) 0.093(9) 0.062(7) -0.031(7) 0.003(7) -0.014(8)
N9 0.076(7) 0.069(7) 0.101(8) -0.003(6) -0.055(7) -0.004(6)
C16 0.036(6) 0.070(8) 0.093(9) -0.022(7) -0.012(6) 0.013(6)
O2 0.154(10) 0.127(8) 0.081(7) 0.043(7) -0.043(7) -0.079(8)
C20 0.050(7) 0.071(8) 0.057(7) -0.014(6) -0.003(5) 0.006(6)
C23 0.078(9) 0.071(8) 0.069(8) -0.017(6) -0.040(7) 0.003(7)
C9 0.042(6) 0.073(8) 0.061(7) -0.045(6) 0.031(6) -0.016(6)
C14 0.039(6) 0.076(8) 0.079(9) -0.044(7) 0.010(6) -0.005(6)
C4 0.100(11) 0.061(8) 0.148(15) -0.003(9) -0.062(11) -0.020(8)
O3 0.209(14) 0.097(8) 0.107(9) 0.011(7) -0.032(9) -0.029(8)
C11 0.076(11) 0.133(15) 0.124(14) -0.080(12) 0.036(10) -0.068(11)
C13 0.046(8) 0.098(11) 0.154(15) -0.048(11) -0.006(9) -0.007(8)
C19 0.069(8) 0.068(8) 0.074(8) -0.006(7) -0.006(7) 0.008(7)
C24 0.049(7) 0.073(8) 0.112(11) -0.041(8) -0.034(7) -0.006(6)
C25 0.078(10) 0.090(11) 0.162(16) -0.011(11) -0.043(10) 0.028(8)
C18 0.075(10) 0.078(10) 0.106(12) 0.019(9) -0.010(9) 0.018(8)
C6 0.142(14) 0.089(10) 0.069(8) -0.009(8) -0.060(9) -0.035(10)
C17 0.066(9) 0.091(10) 0.110(12) 0.000(9) -0.039(8) 0.029(8)
C12 0.054(9) 0.147(17) 0.139(16) -0.054(14) -0.011(10) -0.017(10)
O6 0.30(2) 0.093(8) 0.219(16) -0.012(9) -0.178(16) -0.037(10)
C5 0.097(11) 0.085(10) 0.129(13) -0.007(10) -0.064(10) -0.023(9)
O4 0.145(14) 0.48(4) 0.169(14) -0.167(19) 0.041(11) -0.167(19)
O5 0.30(2) 0.110(10) 0.188(15) -0.021(10) -0.130(15) 0.074(12)
N10 0.050(5) 0.049(5) 0.063(6) -0.002(4) 0.000(5) -0.008(4)
N11 0.067(6) 0.064(6) 0.067(6) 0.021(5) -0.035(5) -0.021(5)
N12 0.25(2) 0.110(11) 0.093(10) -0.002(9) -0.036(13) -0.068(13)
C28 0.125(17) 0.21(3) 0.121(16) 0.022(16) -0.011(13) -0.026(17)
C30 0.25(3) 0.47(6) 0.33(4) -0.33(4) -0.21(3) 0.21(4)
C26 0.084(11) 0.173(18) 0.20(2) -0.089(16) 0.039(13) -0.105(12)
C27 0.181(13) 0.196(13) 0.181(13) -0.024(9) -0.074(9) -0.009(9)

loop_
_atom_type_symbol
_atom_type_description
_atom_type_scat_dispersion_real
_atom_type_scat_dispersion_imag
_atom_type_scat_source
C C 0.0033 0.0016 'International Tables Vol C Tables 4.2.6.8 and 6.1.1.4'
H H 0.0000 0.0000 'International Tables Vol C Tables 4.2.6.8 and 6.1.1.4'
N N 0.0061 0.0033 'International Tables Vol C Tables 4.2.6.8 and 6.1.1.4'
O O 0.0106 0.0060 'International Tables Vol C Tables 4.2.6.8 and 6.1.1.4'
Cl Cl 0.1484 0.1585 'International Tables Vol C Tables 4.2.6.8 and 6.1.1.4'
Fe Fe 0.3463 0.8444 'International Tables Vol C Tables 4.2.6.8 and 6.1.1.4'
Ni Ni 0.3393 1.1124 'International Tables Vol C Tables 4.2.6.8 and 6.1.1.4'

loop_
_geom_angle_atom_site_label_1
_geom_angle_atom_site_label_2
_geom_angle_atom_site_label_3
_geom_angle
_geom_angle_site_symmetry_1
_geom_angle_site_symmetry_3
_geom_angle_publ_flag
N11 Ni2 N11 180.000(1) 2_366 . ?
N11 Ni2 N10 92.7(3) 2_366 . ?
N11 Ni2 N10 87.3(3) . . ?
N11 Ni2 N10 87.3(3) 2_366 2_366 ?
N11 Ni2 N10 92.7(3) . 2_366 ?
N10 Ni2 N10 180.000(1) . 2_366 ?
N11 Ni2 N2 89.8(4) 2_366 2_366 ?
N11 Ni2 N2 90.2(4) . 2_366 ?
N10 Ni2 N2 92.2(3) . 2_366 ?
N10 Ni2 N2 87.8(3) 2_366 2_366 ?
N11 Ni2 N2 90.2(4) 2_366 . ?
N11 Ni2 N2 89.8(4) . . ?
N10 Ni2 N2 87.8(3) . . ?
N10 Ni2 N2 92.2(3) 2_366 . ?
N2 Ni2 N2 180.000(1) 2_366 . ?
N8 Ni1 N8 180.0(4) . 2_455 ?
N8 Ni1 N7 94.0(3) . 2_455 ?
N8 Ni1 N7 86.0(3) 2_455 2_455 ?
N8 Ni1 N7 86.0(3) . . ?
N8 Ni1 N7 94.0(3) 2_455 . ?
N7 Ni1 N7 180.0(5) 2_455 . ?
N8 Ni1 N1 91.3(3) . 2_455 ?
N8 Ni1 N1 88.7(3) 2_455 2_455 ?
N7 Ni1 N1 91.8(3) 2_455 2_455 ?
N7 Ni1 N1 88.2(3) . 2_455 ?
N8 Ni1 N1 88.7(3) . . ?
N8 Ni1 N1 91.3(3) 2_455 . ?
N7 Ni1 N1 88.2(3) 2_455 . ?
N7 Ni1 N1 91.8(3) . . ?
N1 Ni1 N1 180.0(4) 2_455 . ?
N5 Fe1 N4 83.7(5) . . ?
N5 Fe1 C2 95.3(4) . . ?
N4 Fe1 C2 92.4(4) . . ?
N5 Fe1 C1 89.1(3) . . ?
N4 Fe1 C1 91.3(3) . . ?
C2 Fe1 C1 174.5(4) . . ?
N5 Fe1 N3 165.2(4) . . ?
N4 Fe1 N3 82.0(4) . . ?
C2 Fe1 N3 88.8(4) . . ?
C1 Fe1 N3 87.8(3) . . ?
N5 Fe1 N6 82.4(4) . . ?
N4 Fe1 N6 165.4(4) . . ?
C2 Fe1 N6 84.9(4) . . ?
C1 Fe1 N6 92.5(3) . . ?
N3 Fe1 N6 112.2(4) . . ?
O5 Cl1 O4 106.1(14) . . ?
O5 Cl1 O6 111.6(10) . . ?
O4 Cl1 O6 113.1(11) . . ?
O5 Cl1 O3 110.0(10) . . ?
O4 Cl1 O3 105.9(11) . . ?
O6 Cl1 O3 109.9(9) . . ?
C3 N3 C7 118.9(10) . . ?
C3 N3 Fe1 129.1(8) . . ?
C7 N3 Fe1 111.9(8) . . ?
C2 N2 Ni2 173.9(10) . . ?
C1 N1 Ni1 156.3(7) . . ?
N2 C2 Fe1 177.2(11) . . ?
C23 N7 C22 113.6(9) . . ?
C23 N7 Ni1 114.0(7) . . ?
C22 N7 Ni1 104.4(6) . . ?
C23 N7 H7A 108.2 . . ?
C22 N7 H7A 108.2 . . ?
Ni1 N7 H7A 108.2 . . ?
N1 C1 Fe1 169.3(8) . . ?
C21 N8 C24 115.4(8) . 2_455 ?
C21 N8 Ni1 104.8(6) . . ?
C24 N8 Ni1 113.1(6) 2_455 . ?
C21 N8 H8 107.8 . . ?
C24 N8 H8 107.8 2_455 . ?
Ni1 N8 H8 107.8 . . ?
N3 C3 C4 122.3(11) . . ?
N3 C3 H3A 118.9 . . ?
C4 C3 H3A 118.9 . . ?
C16 N6 C20 116.9(10) . . ?
C16 N6 Fe1 113.4(8) . . ?
C20 N6 Fe1 129.7(8) . . ?
N3 C7 C6 122.0(11) . . ?
N3 C7 C8 117.3(12) . . ?
C6 C7 C8 120.6(12) . . ?
C15 N5 C14 127.0(11) . . ?
C15 N5 Fe1 117.6(8) . . ?
C14 N5 Fe1 115.4(9) . . ?
C8 N4 C9 126.8(10) . . ?
C8 N4 Fe1 118.6(7) . . ?
C9 N4 Fe1 114.7(9) . . ?
O1 C15 N5 125.0(14) . . ?
O1 C15 C16 121.9(14) . . ?
N5 C15 C16 113.1(11) . . ?
N7 C22 C21 107.4(8) . . ?
N7 C22 H22A 110.2 . . ?
C21 C22 H22A 110.2 . . ?
N7 C22 H22B 110.2 . . ?
C21 C22 H22B 110.2 . . ?
H22A C22 H22B 108.5 . . ?
N8 C21 C22 108.9(8) . . ?
N8 C21 H21A 109.9 . . ?
C22 C21 H21A 109.9 . . ?
N8 C21 H21B 109.9 . . ?
C22 C21 H21B 109.9 . . ?
H21A C21 H21B 108.3 . . ?
O2 C8 N4 126.0(12) . . ?
O2 C8 C7 123.9(14) . . ?
N4 C8 C7 110.1(11) . . ?
C9 C10 C11 117.7(15) . . ?
C9 C10 H10A 121.2 . . ?
C11 C10 H10A 121.2 . . ?
C24 N9 C23 118.1(10) . . ?
C24 N9 C25 115.2(12) . . ?
C23 N9 C25 115.1(11) . . ?
N6 C16 C17 122.2(13) . . ?
N6 C16 C15 113.3(12) . . ?
C17 C16 C15 124.0(13) . . ?
N6 C20 C19 122.9(12) . . ?
N6 C20 H20A 118.6 . . ?
C19 C20 H20A 118.6 . . ?
N9 C23 N7 113.2(10) . . ?
N9 C23 H23A 108.9 . . ?
N7 C23 H23A 108.9 . . ?
N9 C23 H23B 108.9 . . ?
N7 C23 H23B 108.9 . . ?
H23A C23 H23B 107.8 . . ?
C10 C9 N4 127.1(14) . . ?
C10 C9 C14 119.6(12) . . ?
N4 C9 C14 113.4(11) . . ?
N5 C14 C13 127.4(15) . . ?
N5 C14 C9 112.9(11) . . ?
C13 C14 C9 119.7(13) . . ?
C5 C4 C3 119.8(13) . . ?
C5 C4 H4A 120.1 . . ?
C3 C4 H4A 120.1 . . ?
C12 C11 C10 123.6(17) . . ?
C12 C11 H11A 118.2 . . ?
C10 C11 H11A 118.2 . . ?
C14 C13 C12 121.1(17) . . ?
C14 C13 H13A 119.5 . . ?
C12 C13 H13A 119.5 . . ?
C20 C19 C18 119.5(14) . . ?
C20 C19 H19A 120.3 . . ?
C18 C19 H19A 120.3 . . ?
N9 C24 N8 113.7(9) . 2_455 ?
N9 C24 H24A 108.8 . . ?
N8 C24 H24A 108.8 2_455 . ?
N9 C24 H24B 108.8 . . ?
N8 C24 H24B 108.8 2_455 . ?
H24A C24 H24B 107.7 . . ?
N9 C25 H25A 109.5 . . ?
N9 C25 H25B 109.5 . . ?
H25A C25 H25B 109.5 . . ?
N9 C25 H25C 109.5 . . ?
H25A C25 H25C 109.5 . . ?
H25B C25 H25C 109.5 . . ?
C19 C18 C17 118.4(13) . . ?
C19 C18 H18A 120.8 . . ?
C17 C18 H18A 120.8 . . ?
C5 C6 C7 117.8(13) . . ?
C5 C6 H6A 121.1 . . ?
C7 C6 H6A 121.1 . . ?
C18 C17 C16 119.9(14) . . ?
C18 C17 H17A 120.1 . . ?
C16 C17 H17A 120.1 . . ?
C11 C12 C13 118.1(17) . . ?
C11 C12 H12A 121.0 . . ?
C13 C12 H12A 121.0 . . ?
C4 C5 C6 119.0(14) . . ?
C4 C5 H5A 120.5 . . ?
C6 C5 H5A 120.5 . . ?
C29 N10 C26 110.2(9) 2_366 . ?
C29 N10 Ni2 114.1(9) 2_366 . ?
C26 N10 Ni2 102.6(5) . . ?
C29 N10 H10 109.9 2_366 . ?
C26 N10 H10 109.9 . . ?
Ni2 N10 H10 109.9 . . ?
C28 N11 C27 105.4(11) . . ?
C28 N11 Ni2 114.7(11) . . ?
C27 N11 Ni2 102.3(10) . . ?
C28 N11 H11B 111.3 . . ?
C27 N11 H11B 111.3 . . ?
Ni2 N11 H11B 111.3 . . ?
C29 N12 C30 116.3(10) . . ?
C29 N12 C28 115.9(14) . . ?
C30 N12 C28 106.6(12) . . ?
N11 C28 N12 103.7(13) . . ?
N11 C28 H28A 111.0 . . ?
N12 C28 H28A 111.0 . . ?
N11 C28 H28B 111.0 . . ?
N12 C28 H28B 111.0 . . ?
H28A C28 H28B 109.0 . . ?
N12 C29 N10 112.6(9) . 2_366 ?
N12 C29 H29A 109.1 . . ?
N10 C29 H29A 109.1 2_366 . ?
N12 C29 H29B 109.1 . . ?
N10 C29 H29B 109.1 2_366 . ?
H29A C29 H29B 107.8 . . ?
N12 C30 H30A 109.5 . . ?
N12 C30 H30B 109.5 . . ?
H30A C30 H30B 109.5 . . ?
N12 C30 H30C 109.5 . . ?
H30A C30 H30C 109.5 . . ?
H30B C30 H30C 109.5 . . ?
C27 C26 N10 95.8(13) . . ?
C27 C26 H26A 112.6 . . ?
N10 C26 H26A 112.6 . . ?
C27 C26 H26B 112.6 . . ?
N10 C26 H26B 112.6 . . ?
H26A C26 H26B 110.1 . . ?
C26 C27 N11 107.2(9) . . ?
C26 C27 H27C 110.3 . . ?
N11 C27 H27C 110.3 . . ?
C26 C27 H27A 110.3 . . ?
N11 C27 H27A 110.3 . . ?
H27C C27 H27A 108.5 . . ?

loop_
_geom_bond_atom_site_label_1
_geom_bond_atom_site_label_2
_geom_bond_distance
_geom_bond_site_symmetry_2
_geom_bond_publ_flag
Ni2 N11 2.049(9) 2_366 ?
Ni2 N11 2.049(9) . ?
Ni2 N10 2.059(8) . ?
Ni2 N10 2.059(8) 2_366 ?
Ni2 N2 2.109(9) 2_366 ?
Ni2 N2 2.109(9) . ?
Ni1 N8 2.059(7) . ?
Ni1 N8 2.059(7) 2_455 ?
Ni1 N7 2.076(8) 2_455 ?
Ni1 N7 2.076(8) . ?
Ni1 N1 2.133(7) 2_455 ?
Ni1 N1 2.133(7) . ?
Fe1 N5 1.884(9) . ?
Fe1 N4 1.898(9) . ?
Fe1 C2 1.956(11) . ?
Fe1 C1 1.981(9) . ?
Fe1 N3 2.005(9) . ?
Fe1 N6 2.015(9) . ?
Cl1 O5 1.331(12) . ?
Cl1 O4 1.349(15) . ?
Cl1 O6 1.346(12) . ?
Cl1 O3 1.398(12) . ?
N3 C3 1.303(14) . ?
N3 C7 1.349(14) . ?
N2 C2 1.140(13) . ?
N1 C1 1.163(10) . ?
N7 C23 1.462(14) . ?
N7 C22 1.488(13) . ?
N7 H7A 0.9100 . ?
N8 C21 1.468(13) . ?
N8 C24 1.500(14) 2_455 ?
N8 H8 0.9100 . ?
C3 C4 1.415(18) . ?
C3 H3A 0.9300 . ?
N6 C16 1.343(15) . ?
N6 C20 1.356(14) . ?
C7 C6 1.414(19) . ?
C7 C8 1.468(17) . ?
O1 C15 1.229(15) . ?
N5 C15 1.354(16) . ?
N5 C14 1.384(15) . ?
N4 C8 1.374(15) . ?
N4 C9 1.383(14) . ?
C15 C16 1.505(19) . ?
C22 C21 1.517(16) . ?
C22 H22A 0.9700 . ?
C22 H22B 0.9700 . ?
C21 H21A 0.9700 . ?
C21 H21B 0.9700 . ?
C8 O2 1.220(14) . ?
C10 C9 1.386(17) . ?
C10 C11 1.43(2) . ?
C10 H10A 0.9300 . ?
N9 C24 1.426(15) . ?
N9 C23 1.433(16) . ?
N9 C25 1.470(17) . ?
C16 C17 1.377(17) . ?
C20 C19 1.365(16) . ?
C20 H20A 0.9300 . ?
C23 H23A 0.9700 . ?
C23 H23B 0.9700 . ?
C9 C14 1.435(17) . ?
C14 C13 1.394(18) . ?
C4 C5 1.351(19) . ?
C4 H4A 0.9300 . ?
C11 C12 1.36(2) . ?
C11 H11A 0.9300 . ?
C13 C12 1.40(2) . ?
C13 H13A 0.9300 . ?
C19 C18 1.367(19) . ?
C19 H19A 0.9300 . ?
C24 N8 1.500(14) 2_455 ?
C24 H24A 0.9700 . ?
C24 H24B 0.9700 . ?
C25 H25A 0.9600 . ?
C25 H25B 0.9600 . ?
C25 H25C 0.9600 . ?
C18 C17 1.37(2) . ?
C18 H18A 0.9300 . ?
C6 C5 1.396(19) . ?
C6 H6A 0.9300 . ?
C17 H17A 0.9300 . ?
C12 H12A 0.9300 . ?
C5 H5A 0.9300 . ?
N10 C29 1.454(9) 2_366 ?
N10 C26 1.73(2) . ?
N10 H10 0.9100 . ?
N11 C28 1.51(2) . ?
N11 C27 1.522(10) . ?
N11 H11B 0.9100 . ?
N12 C29 1.434(9) . ?
N12 C30 1.442(9) . ?
N12 C28 1.59(2) . ?
C28 H28A 0.9700 . ?
C28 H28B 0.9700 . ?
C29 N10 1.454(9) 2_366 ?
C29 H29A 0.9700 . ?
C29 H29B 0.9700 . ?
C30 H30A 0.9600 . ?
C30 H30B 0.9600 . ?
C30 H30C 0.9600 . ?
C26 C27 1.508(10) . ?
C26 H26A 0.9700 . ?
C26 H26B 0.9700 . ?
C27 H27C 0.9700 . ?
C27 H27A 0.9700 . ?
